data_7120950
loop_
_publ_author_name
'Wang, Chang'
'Gao, Zhenzhen'
'Zhou, Leijie'
'Wang, Qijun'
'Wu, Yang'
'Yuan, Chunhao'
'Liao, Jianning'
'Xiao, Yumei'
'Guo, Hongchao'

_publ_section_title
;
 Multifunctional chiral phosphine-catalyzed [3+2] annulation of
 Morita-Baylis-Hillman carbonates with cyclopentenones: asymmetric
 synthesis of 4-oxo-hexahydropentalenes.
;
_journal_issue 3
_journal_name_full 'Chemical communications (Cambridge, England)'
_journal_page_first 279
_journal_page_last 282
_journal_paper_doi 10.1039/c7cc08380g
_journal_volume 54
_journal_year 2018
_chemical_absolute_configuration unk
_chemical_formula_moiety 'C23 H22 O3'
_chemical_formula_sum 'C23 H22 O3'
_chemical_formula_weight 346.40
_space_group_crystal_system monoclinic
_space_group_IT_number 4
_space_group_name_Hall 'P 2yb'
_space_group_name_H-M_alt 'P 1 21 1'
_symmetry_space_group_name_Hall 'P 2yb'
_symmetry_space_group_name_H-M 'P 1 21 1'
_atom_sites_solution_hydrogens geom
_atom_sites_solution_primary dual
_audit_creation_date 2017-10-27
_audit_creation_method
;
Olex2 1.2
(compiled 2017.08.10 svn.r3458 for OlexSys, GUI svn.r5381)
;
_audit_update_record
;
2017-10-30 deposited with the CCDC.
2017-12-05 downloaded from the CCDC.
;
_cell_angle_alpha 90
_cell_angle_beta 99.930(6)
_cell_angle_gamma 90
_cell_formula_units_Z 2
_cell_length_a 9.139(4)
_cell_length_b 10.409(4)
_cell_length_c 9.569(4)
_cell_measurement_reflns_used 3172
_cell_measurement_temperature 173(2)
_cell_measurement_theta_max 27.4809
_cell_measurement_theta_min 1.9565
_cell_volume 896.6(6)
_computing_cell_refinement 'CrystalClear (Rigaku Inc., 2007)'
_computing_data_collection 'CrystalClear (Rigaku Inc., 2007)'
_computing_data_reduction 'CrystalClear (Rigaku Inc., 2007)'
_computing_molecular_graphics 'Olex2 (Dolomanov et al., 2009)'
_computing_publication_material 'CIFTAB (Sheldrick, 2013)'
_computing_structure_refinement 'ShelXL (Sheldrick, 2015)'
_computing_structure_solution 'ShelXT (Sheldrick, 2015)'
_diffrn_ambient_temperature 173.15
_diffrn_measured_fraction_theta_full 0.997
_diffrn_measured_fraction_theta_max 0.996
_diffrn_measurement_device_type 'MM007-HF CCD(Saturn 724+)'
_diffrn_measurement_method '\w scans at fixed \c = 45\%'
_diffrn_radiation_monochromator Confocal
_diffrn_radiation_type MoK\a
_diffrn_radiation_wavelength 0.71073
_diffrn_reflns_av_R_equivalents 0.0493
_diffrn_reflns_av_unetI/netI 0.0455
_diffrn_reflns_Laue_measured_fraction_full 0.997
_diffrn_reflns_Laue_measured_fraction_max 0.996
_diffrn_reflns_limit_h_max 11
_diffrn_reflns_limit_h_min -11
_diffrn_reflns_limit_k_max 13
_diffrn_reflns_limit_k_min -13
_diffrn_reflns_limit_l_max 12
_diffrn_reflns_limit_l_min -12
_diffrn_reflns_number 11029
_diffrn_reflns_point_group_measured_fraction_full 0.976
_diffrn_reflns_point_group_measured_fraction_max 0.960
_diffrn_reflns_theta_full 25.242
_diffrn_reflns_theta_max 27.475
_diffrn_reflns_theta_min 3.388
_diffrn_source 'Rotating Anode'
_exptl_absorpt_coefficient_mu 0.084
_exptl_absorpt_correction_T_max 1.00000
_exptl_absorpt_correction_T_min 0.79784
_exptl_absorpt_correction_type multi-scan
_exptl_absorpt_process_details 'CrystalClear (Rigaku Inc., 2007)'
_exptl_crystal_colour colorless
_exptl_crystal_density_diffrn 1.283
_exptl_crystal_description block
_exptl_crystal_F_000 368
_exptl_crystal_size_max 0.291
_exptl_crystal_size_mid 0.275
_exptl_crystal_size_min 0.213
_refine_diff_density_max 0.180
_refine_diff_density_min -0.139
_refine_diff_density_rms 0.034
_refine_ls_abs_structure_details
;
 Flack x determined using 1445 quotients [(I+)-(I-)]/[(I+)+(I-)]
 (Parsons, Flack and Wagner, Acta Cryst. B69 (2013) 249-259).
;
_refine_ls_abs_structure_Flack 0.0(8)
_refine_ls_extinction_method none
_refine_ls_goodness_of_fit_ref 1.091
_refine_ls_hydrogen_treatment constr
_refine_ls_matrix_type full
_refine_ls_number_parameters 237
_refine_ls_number_reflns 3934
_refine_ls_number_restraints 1
_refine_ls_restrained_S_all 1.091
_refine_ls_R_factor_all 0.0456
_refine_ls_R_factor_gt 0.0435
_refine_ls_shift/su_max 0.000
_refine_ls_shift/su_mean 0.000
_refine_ls_structure_factor_coef Fsqd
_refine_ls_weighting_details 'w=1/[\s^2^(Fo^2^)+(0.0260P)^2^+0.1881P] where P=(Fo^2^+2Fc^2^)/3'
_refine_ls_weighting_scheme calc
_refine_ls_wR_factor_gt 0.0913
_refine_ls_wR_factor_ref 0.0926
_reflns_Friedel_coverage 0.826
_reflns_Friedel_fraction_full 0.952
_reflns_Friedel_fraction_max 0.919
_reflns_number_gt 3783
_reflns_number_total 3934
_reflns_threshold_expression 'I > 2\s(I)'
_cod_data_source_file c7cc08380g2.cif
_cod_data_source_block sa5238
_cod_depositor_comments 'Adding full bibliography for 7120949--7120950.cif.'
_cod_original_cell_volume 896.7(6)
_cod_database_code 7120950
_shelx_shelxl_version_number 2016/6
_shelx_space_group_comment
;
The symmetry employed for this shelxl refinement is uniquely defined
by the following loop, which should always be used as a source of
symmetry information in preference to the above space-group names.
They are only intended as comments.
;
_shelx_estimated_absorpt_t_max 0.982
_shelx_estimated_absorpt_t_min 0.976
_olex2_refinement_description
;
1. Fixed Uiso
 At 1.2 times of:
  All C(H) groups, All C(H,H) groups
 At 1.5 times of:
  All C(H,H,H) groups, All O(H) groups
2.a Ternary CH refined with riding coordinates:
 C1(H1), C4(H4), C5(H5), C8(H8)
2.b Secondary CH2 refined with riding coordinates:
 C7(H7A,H7B)
2.c Aromatic/amide H refined with riding coordinates:
 C3(H3), C10(H10), C11(H11), C12(H12), C13(H13), C14(H14), C17(H17), C19(H19),
 C20(H20), C21(H21), C22(H22), C23(H23)
2.d Idealised Me refined as rotating group:
 C16(H16A,H16B,H16C)
2.e Idealised tetrahedral OH refined as rotating group:
 O3(H3A)
;
_olex2_submission_special_instructions 'No special instructions were received'

loop_
_space_group_symop_operation_xyz
'x, y, z'
'-x, y+1/2, -z'

loop_
_atom_site_label
_atom_site_type_symbol
_atom_site_fract_x
_atom_site_fract_y
_atom_site_fract_z
_atom_site_U_iso_or_equiv
_atom_site_adp_type
_atom_site_occupancy
_atom_site_site_symmetry_order
_atom_site_calc_flag
_atom_site_refinement_flags_posn
C1 C 0.6202(3) 0.6679(2) 0.5273(2) 0.0246(5) Uani 1 1 d .
H1 H 0.555623 0.589881 0.520915 0.030 Uiso 1 1 calc R
C2 C 0.5888(2) 0.7419(3) 0.3893(2) 0.0247(5) Uani 1 1 d .
C3 C 0.7135(3) 0.7747(2) 0.3427(3) 0.0246(5) Uani 1 1 d .
H3 H 0.716011 0.819281 0.256472 0.030 Uiso 1 1 calc R
C4 C 0.8496(2) 0.7322(3) 0.4442(2) 0.0258(5) Uani 1 1 d .
H4 H 0.892253 0.804566 0.506918 0.031 Uiso 1 1 calc R
C5 C 0.9700(3) 0.6638(2) 0.3804(3) 0.0265(5) Uani 1 1 d .
H5 H 1.061145 0.658951 0.454904 0.032 Uiso 1 1 calc R
C6 C 0.9120(3) 0.5285(2) 0.3506(3) 0.0249(5) Uani 1 1 d .
C7 C 0.7993(3) 0.5014(2) 0.4459(3) 0.0270(5) Uani 1 1 d .
H7A H 0.833634 0.429979 0.511776 0.032 Uiso 1 1 calc R
H7B H 0.702354 0.477598 0.388609 0.032 Uiso 1 1 calc R
C8 C 0.7847(3) 0.6273(2) 0.5301(3) 0.0253(5) Uani 1 1 d .
H8 H 0.840707 0.621684 0.629377 0.030 Uiso 1 1 calc R
C9 C 0.6025(2) 0.7463(3) 0.6583(2) 0.0257(5) Uani 1 1 d .
C10 C 0.5664(3) 0.6824(3) 0.7752(3) 0.0323(6) Uani 1 1 d .
H10 H 0.546376 0.592777 0.769514 0.039 Uiso 1 1 calc R
C11 C 0.5594(3) 0.7480(3) 0.9006(3) 0.0381(6) Uani 1 1 d .
H11 H 0.535058 0.702966 0.979929 0.046 Uiso 1 1 calc R
C12 C 0.5876(3) 0.8785(3) 0.9101(3) 0.0365(6) Uani 1 1 d .
H12 H 0.582579 0.923586 0.995462 0.044 Uiso 1 1 calc R
C13 C 0.6232(3) 0.9426(3) 0.7940(3) 0.0359(6) Uani 1 1 d .
H13 H 0.642913 1.032260 0.799777 0.043 Uiso 1 1 calc R
C14 C 0.6305(3) 0.8770(3) 0.6689(3) 0.0311(6) Uani 1 1 d .
H14 H 0.654888 0.922222 0.589883 0.037 Uiso 1 1 calc R
C15 C 0.4362(3) 0.7724(2) 0.3199(3) 0.0253(5) Uani 1 1 d .
C16 C 0.2858(3) 0.8638(3) 0.1183(3) 0.0416(7) Uani 1 1 d .
H16A H 0.295214 0.913298 0.033160 0.062 Uiso 1 1 calc GR
H16B H 0.226950 0.912746 0.176330 0.062 Uiso 1 1 calc GR
H16C H 0.236385 0.781937 0.090459 0.062 Uiso 1 1 calc GR
C17 C 0.9628(3) 0.4534(2) 0.2562(3) 0.0260(5) Uani 1 1 d .
H17 H 1.029640 0.494793 0.205063 0.031 Uiso 1 1 calc R
C18 C 0.9333(3) 0.3179(3) 0.2177(2) 0.0263(5) Uani 1 1 d .
C19 C 1.0186(3) 0.2614(3) 0.1256(3) 0.0303(6) Uani 1 1 d .
H19 H 1.088877 0.312338 0.088093 0.036 Uiso 1 1 calc R
C20 C 1.0025(3) 0.1327(3) 0.0880(3) 0.0358(6) Uani 1 1 d .
H20 H 1.060689 0.096745 0.024566 0.043 Uiso 1 1 calc R
C21 C 0.9020(3) 0.0571(3) 0.1429(3) 0.0405(7) Uani 1 1 d .
H21 H 0.892336 -0.031492 0.119363 0.049 Uiso 1 1 calc R
C22 C 0.8155(3) 0.1116(3) 0.2324(3) 0.0408(7) Uani 1 1 d .
H22 H 0.745634 0.060015 0.269679 0.049 Uiso 1 1 calc R
C23 C 0.8298(3) 0.2410(3) 0.2684(3) 0.0332(6) Uani 1 1 d .
H23 H 0.767958 0.277249 0.328435 0.040 Uiso 1 1 calc R
O1 O 0.43200(18) 0.83947(19) 0.19946(18) 0.0331(4) Uani 1 1 d .
O2 O 0.32561(18) 0.7385(2) 0.36353(19) 0.0362(4) Uani 1 1 d .
O3 O 1.00746(19) 0.72905(19) 0.2617(2) 0.0348(4) Uani 1 1 d .
H3A H 1.098545 0.746571 0.277072 0.052 Uiso 1 1 calc GR

loop_
_atom_site_aniso_label
_atom_site_aniso_U_11
_atom_site_aniso_U_22
_atom_site_aniso_U_33
_atom_site_aniso_U_23
_atom_site_aniso_U_13
_atom_site_aniso_U_12
C1 0.0232(11) 0.0255(12) 0.0257(12) -0.0005(10) 0.0060(10) 0.0010(9)
C2 0.0227(11) 0.0271(12) 0.0244(11) -0.0021(10) 0.0046(9) 0.0002(10)
C3 0.0236(11) 0.0233(11) 0.0270(12) -0.0004(10) 0.0044(9) -0.0008(9)
C4 0.0216(11) 0.0276(12) 0.0277(12) -0.0032(11) 0.0031(9) -0.0001(10)
C5 0.0200(11) 0.0277(13) 0.0322(13) 0.0019(10) 0.0053(10) -0.0002(9)
C6 0.0208(11) 0.0275(13) 0.0261(12) 0.0032(10) 0.0033(9) 0.0021(9)
C7 0.0255(12) 0.0255(12) 0.0317(13) 0.0012(10) 0.0096(10) 0.0006(10)
C8 0.0222(11) 0.0281(12) 0.0262(12) 0.0007(10) 0.0055(9) 0.0026(10)
C9 0.0189(10) 0.0322(13) 0.0263(12) -0.0006(11) 0.0047(9) 0.0040(10)
C10 0.0323(14) 0.0328(14) 0.0332(14) -0.0009(12) 0.0097(11) -0.0027(11)
C11 0.0386(15) 0.0466(17) 0.0323(14) -0.0001(13) 0.0148(11) -0.0005(14)
C12 0.0347(14) 0.0453(16) 0.0302(14) -0.0083(13) 0.0078(11) 0.0040(12)
C13 0.0383(15) 0.0323(14) 0.0367(15) -0.0042(12) 0.0051(12) 0.0049(12)
C14 0.0343(13) 0.0318(13) 0.0278(13) 0.0026(11) 0.0072(10) 0.0038(11)
C15 0.0224(12) 0.0269(12) 0.0271(12) -0.0046(10) 0.0053(9) 0.0010(9)
C16 0.0249(13) 0.0567(19) 0.0399(15) 0.0110(15) -0.0037(11) 0.0013(13)
C17 0.0230(11) 0.0287(12) 0.0266(12) 0.0055(10) 0.0055(9) 0.0012(10)
C18 0.0234(12) 0.0301(12) 0.0244(11) -0.0013(10) 0.0009(9) 0.0061(10)
C19 0.0298(13) 0.0351(14) 0.0251(12) -0.0001(11) 0.0021(10) 0.0036(11)
C20 0.0350(14) 0.0407(16) 0.0293(13) -0.0114(12) -0.0011(11) 0.0115(12)
C21 0.0371(16) 0.0325(15) 0.0486(17) -0.0129(14) -0.0019(13) 0.0026(12)
C22 0.0345(15) 0.0343(15) 0.0536(18) -0.0072(13) 0.0076(13) -0.0035(12)
C23 0.0259(12) 0.0345(14) 0.0390(14) -0.0057(13) 0.0053(10) 0.0010(11)
O1 0.0220(9) 0.0458(11) 0.0303(9) 0.0067(9) 0.0013(7) 0.0017(8)
O2 0.0220(9) 0.0476(11) 0.0399(10) 0.0048(10) 0.0081(8) 0.0000(9)
O3 0.0284(9) 0.0366(10) 0.0416(10) 0.0056(9) 0.0124(8) -0.0042(8)

loop_
_atom_type_symbol
_atom_type_description
_atom_type_scat_dispersion_real
_atom_type_scat_dispersion_imag
_atom_type_scat_source
C C 0.0033 0.0016 'International Tables Vol C Tables 4.2.6.8 and 6.1.1.4'
H H 0.0000 0.0000 'International Tables Vol C Tables 4.2.6.8 and 6.1.1.4'
O O 0.0106 0.0060 'International Tables Vol C Tables 4.2.6.8 and 6.1.1.4'

loop_
_geom_angle_atom_site_label_1
_geom_angle_atom_site_label_2
_geom_angle_atom_site_label_3
_geom_angle
C2 C1 H1 109.8
C2 C1 C8 100.99(18)
C2 C1 C9 114.4(2)
C8 C1 H1 109.8
C9 C1 H1 109.8
C9 C1 C8 111.7(2)
C3 C2 C1 112.1(2)
C3 C2 C15 126.2(2)
C15 C2 C1 121.7(2)
C2 C3 H3 124.3
C2 C3 C4 111.5(2)
C4 C3 H3 124.3
C3 C4 H4 111.0
C3 C4 C5 116.9(2)
C3 C4 C8 101.61(18)
C5 C4 H4 111.0
C5 C4 C8 104.7(2)
C8 C4 H4 111.0
C4 C5 H5 108.0
C6 C5 C4 104.9(2)
C6 C5 H5 108.0
O3 C5 C4 112.9(2)
O3 C5 H5 108.0
O3 C5 C6 114.8(2)
C5 C6 C7 108.1(2)
C17 C6 C5 121.4(2)
C17 C6 C7 130.5(2)
C6 C7 H7A 110.4
C6 C7 H7B 110.4
C6 C7 C8 106.4(2)
H7A C7 H7B 108.6
C8 C7 H7A 110.4
C8 C7 H7B 110.4
C1 C8 H8 111.5
C4 C8 C1 104.89(19)
C4 C8 C7 104.14(19)
C4 C8 H8 111.5
C7 C8 C1 112.9(2)
C7 C8 H8 111.5
C10 C9 C1 118.6(2)
C14 C9 C1 122.7(2)
C14 C9 C10 118.5(2)
C9 C10 H10 119.6
C9 C10 C11 120.8(3)
C11 C10 H10 119.6
C10 C11 H11 119.9
C12 C11 C10 120.2(3)
C12 C11 H11 119.9
C11 C12 H12 120.4
C13 C12 C11 119.3(3)
C13 C12 H12 120.4
C12 C13 H13 119.8
C12 C13 C14 120.5(3)
C14 C13 H13 119.8
C9 C14 C13 120.7(3)
C9 C14 H14 119.6
C13 C14 H14 119.6
O1 C15 C2 112.6(2)
O2 C15 C2 124.3(2)
O2 C15 O1 123.1(2)
H16A C16 H16B 109.5
H16A C16 H16C 109.5
H16B C16 H16C 109.5
O1 C16 H16A 109.5
O1 C16 H16B 109.5
O1 C16 H16C 109.5
C6 C17 H17 114.3
C6 C17 C18 131.4(2)
C18 C17 H17 114.3
C19 C18 C17 117.5(2)
C23 C18 C17 124.8(2)
C23 C18 C19 117.7(2)
C18 C19 H19 119.3
C20 C19 C18 121.5(3)
C20 C19 H19 119.3
C19 C20 H20 120.0
C21 C20 C19 119.9(3)
C21 C20 H20 120.0
C20 C21 H21 120.3
C20 C21 C22 119.4(3)
C22 C21 H21 120.3
C21 C22 H22 119.6
C21 C22 C23 120.8(3)
C23 C22 H22 119.6
C18 C23 C22 120.7(3)
C18 C23 H23 119.6
C22 C23 H23 119.6
C15 O1 C16 116.03(19)
C5 O3 H3A 109.5

loop_
_geom_bond_atom_site_label_1
_geom_bond_atom_site_label_2
_geom_bond_distance
C1 H1 1.0000
C1 C2 1.513(3)
C1 C8 1.557(3)
C1 C9 1.527(3)
C2 C3 1.338(3)
C2 C15 1.472(3)
C3 H3 0.9500
C3 C4 1.506(3)
C4 H4 1.0000
C4 C5 1.523(3)
C4 C8 1.545(3)
C5 H5 1.0000
C5 C6 1.514(4)
C5 O3 1.416(3)
C6 C7 1.516(3)
C6 C17 1.336(3)
C7 H7A 0.9900
C7 H7B 0.9900
C7 C8 1.556(3)
C8 H8 1.0000
C9 C10 1.389(4)
C9 C14 1.385(4)
C10 H10 0.9500
C10 C11 1.392(4)
C11 H11 0.9500
C11 C12 1.383(5)
C12 H12 0.9500
C12 C13 1.382(4)
C13 H13 0.9500
C13 C14 1.390(4)
C14 H14 0.9500
C15 O1 1.342(3)
C15 O2 1.210(3)
C16 H16A 0.9800
C16 H16B 0.9800
C16 H16C 0.9800
C16 O1 1.447(3)
C17 H17 0.9500
C17 C18 1.471(4)
C18 C19 1.402(3)
C18 C23 1.389(4)
C19 H19 0.9500
C19 C20 1.388(4)
C20 H20 0.9500
C20 C21 1.380(4)
C21 H21 0.9500
C21 C22 1.383(4)
C22 H22 0.9500
C22 C23 1.391(4)
C23 H23 0.9500
O3 H3A 0.8400

loop_
_geom_hbond_atom_site_label_D
_geom_hbond_atom_site_label_H
_geom_hbond_atom_site_label_A
_geom_hbond_distance_DH
_geom_hbond_distance_HA
_geom_hbond_distance_DA
_geom_hbond_angle_DHA
_geom_hbond_site_symmetry_A
O3 H3A O2 0.84 2.10 2.905(3) 160.5 1_655

loop_
_geom_torsion_atom_site_label_1
_geom_torsion_atom_site_label_2
_geom_torsion_atom_site_label_3
_geom_torsion_atom_site_label_4
_geom_torsion
C1 C2 C3 C4 -1.9(3)
C1 C2 C15 O1 179.4(2)
C1 C2 C15 O2 -2.3(4)
C1 C9 C10 C11 175.4(2)
C1 C9 C14 C13 -175.3(2)
C2 C1 C8 C4 27.6(2)
C2 C1 C8 C7 -85.1(2)
C2 C1 C9 C10 153.1(2)
C2 C1 C9 C14 -31.3(3)
C2 C3 C4 C5 132.8(2)
C2 C3 C4 C8 19.6(3)
C2 C15 O1 C16 174.9(2)
C3 C2 C15 O1 0.0(4)
C3 C2 C15 O2 178.2(3)
C3 C4 C5 C6 -77.5(3)
C3 C4 C5 O3 48.2(3)
C3 C4 C8 C1 -28.8(2)
C3 C4 C8 C7 90.0(2)
C4 C5 C6 C7 -22.8(3)
C4 C5 C6 C17 158.7(2)
C5 C4 C8 C1 -150.86(19)
C5 C4 C8 C7 -32.1(2)
C5 C6 C7 C8 2.7(3)
C5 C6 C17 C18 174.5(2)
C6 C7 C8 C1 131.3(2)
C6 C7 C8 C4 18.1(2)
C6 C17 C18 C19 -172.3(2)
C6 C17 C18 C23 6.1(4)
C7 C6 C17 C18 -3.6(5)
C8 C1 C2 C3 -16.5(3)
C8 C1 C2 C15 164.0(2)
C8 C1 C9 C10 -92.9(3)
C8 C1 C9 C14 82.6(3)
C8 C4 C5 C6 34.0(2)
C8 C4 C5 O3 159.70(19)
C9 C1 C2 C3 103.6(2)
C9 C1 C2 C15 -75.9(3)
C9 C1 C8 C4 -94.4(2)
C9 C1 C8 C7 152.8(2)
C9 C10 C11 C12 0.3(4)
C10 C9 C14 C13 0.2(4)
C10 C11 C12 C13 -0.2(4)
C11 C12 C13 C14 0.1(4)
C12 C13 C14 C9 -0.1(4)
C14 C9 C10 C11 -0.3(4)
C15 C2 C3 C4 177.6(2)
C17 C6 C7 C8 -179.0(2)
C17 C18 C19 C20 177.4(2)
C17 C18 C23 C22 -176.3(2)
C18 C19 C20 C21 -0.7(4)
C19 C18 C23 C22 2.1(4)
C19 C20 C21 C22 1.6(4)
C20 C21 C22 C23 -0.6(4)
C21 C22 C23 C18 -1.3(4)
C23 C18 C19 C20 -1.1(4)
O2 C15 O1 C16 -3.4(4)
O3 C5 C6 C7 -147.3(2)
O3 C5 C6 C17 34.3(3)
